data_7002593
loop_
_publ_author_name
'Homden, Damien'
'Redshaw, Carl'
'Warford, Lee'
'Hughes, David L.'
'Wright, Joseph A.'
'Dale, Sophie H.'
'Elsegood, Mark R. J.'

_publ_section_title
;
 Synthesis, structure and ethylene polymerisation behaviour of
 vanadium(iv and v) complexes bearing chelating aryloxides
;
_journal_issue 41
_journal_name_full 'Dalton Transactions'
_journal_page_first 8900
_journal_page_last 8910
_journal_paper_doi 10.1039/b901810g
_journal_year 2009
_chemical_formula_moiety 'C56 H80 O4 S2 V'
_chemical_formula_structural '[V(S-diphenolate)2]'
_chemical_formula_sum 'C56 H80 O4 S2 V'
_chemical_formula_weight 932.26
_chemical_name_common 'Compound 1'
_chemical_name_systematic
;
?
;
_space_group_IT_number 56
_symmetry_cell_setting orthorhombic
_symmetry_Int_Tables_number 56
_symmetry_space_group_name_Hall '-P 2ab 2ac'
_symmetry_space_group_name_H-M 'P c c n'
_atom_sites_solution_hydrogens geom
_atom_sites_solution_primary direct
_atom_sites_solution_secondary 'all non-H atoms found by direct methods'
_cell_angle_alpha 90.00
_cell_angle_beta 90.00
_cell_angle_gamma 90.00
_cell_formula_units_Z 4
_cell_length_a 19.6406(6)
_cell_length_b 15.4525(5)
_cell_length_c 18.2289(6)
_cell_measurement_reflns_used 20504
_cell_measurement_temperature 150(2)
_cell_measurement_theta_max 28.80
_cell_measurement_theta_min 2.23
_cell_volume 5532.4(3)
_computing_cell_refinement 'Bruker SAINT'
_computing_data_collection 'Bruker SMART'
_computing_data_reduction 'Bruker SAINT'
_computing_molecular_graphics 'CAMERON (Watkin <i>et al</i>, 1993)'
_computing_publication_material
;
Bruker SHELXTL (Sheldrick, 2008), PLATON (Spek, 2003), WinGX (Farrugia, 1999)
and enCIFer (Allen <i>et al.</i>, 2004)
;
_computing_structure_refinement 'Bruker SHELXTL (Sheldrick, 2008)'
_computing_structure_solution 'Bruker SHELXTL (Sheldrick, 2008)'
_diffrn_ambient_temperature 150(2)
_diffrn_measured_fraction_theta_full 1.000
_diffrn_measured_fraction_theta_max 0.931
_diffrn_measurement_device_type 'Bruker SMART 1K CCD diffractometer'
_diffrn_measurement_method '\w rotation with narrow frames'
_diffrn_radiation_monochromator graphite
_diffrn_radiation_source 'sealed tube'
_diffrn_radiation_type MoK\a
_diffrn_radiation_wavelength 0.71073
_diffrn_reflns_av_R_equivalents 0.0233
_diffrn_reflns_av_sigmaI/netI 0.0166
_diffrn_reflns_limit_h_max 26
_diffrn_reflns_limit_h_min -26
_diffrn_reflns_limit_k_max 20
_diffrn_reflns_limit_k_min -20
_diffrn_reflns_limit_l_max 24
_diffrn_reflns_limit_l_min -24
_diffrn_reflns_number 46645
_diffrn_reflns_theta_full 26.00
_diffrn_reflns_theta_max 29.07
_diffrn_reflns_theta_min 1.68
_diffrn_standards_decay_% 0
_diffrn_standards_number 0
_exptl_absorpt_coefficient_mu 0.296
_exptl_absorpt_correction_T_max 0.943
_exptl_absorpt_correction_T_min 0.761
_exptl_absorpt_correction_type multi-scan
_exptl_absorpt_process_details '(SADABS v2.10; Sheldrick, 2003)'
_exptl_crystal_colour brown
_exptl_crystal_density_diffrn 1.119
_exptl_crystal_density_method 'not measured'
_exptl_crystal_description brick
_exptl_crystal_F_000 2012
_exptl_crystal_size_max 0.98
_exptl_crystal_size_mid 0.36
_exptl_crystal_size_min 0.20
_refine_diff_density_max 0.596
_refine_diff_density_min -0.223
_refine_diff_density_rms 0.055
_refine_ls_extinction_method none
_refine_ls_goodness_of_fit_ref 1.055
_refine_ls_hydrogen_treatment constr
_refine_ls_matrix_type full
_refine_ls_number_parameters 297
_refine_ls_number_reflns 6889
_refine_ls_number_restraints 0
_refine_ls_restrained_S_all 1.055
_refine_ls_R_factor_all 0.0593
_refine_ls_R_factor_gt 0.0422
_refine_ls_shift/su_max 0.000
_refine_ls_shift/su_mean 0.000
_refine_ls_structure_factor_coef Fsqd
_refine_ls_weighting_details 'calc w=1/[\s^2^(Fo^2^)+(0.0563P)^2^+3.5257P] where P=(Fo^2^+2Fc^2^)/3'
_refine_ls_weighting_scheme calc
_refine_ls_wR_factor_gt 0.1073
_refine_ls_wR_factor_ref 0.1235
_reflns_number_gt 5487
_reflns_number_total 6889
_reflns_threshold_expression I>2\s(I)
_cod_data_source_file b901810g.txt
_cod_data_source_block 1
_cod_database_code 7002593

loop_
_symmetry_equiv_pos_as_xyz
'x, y, z'
'-x+1/2, -y+1/2, z'
'-x, y+1/2, -z+1/2'
'x+1/2, -y, -z+1/2'
'-x, -y, -z'
'x-1/2, y-1/2, -z'
'x, -y-1/2, z-1/2'
'-x-1/2, y, z-1/2'

loop_
_atom_site_label
_atom_site_type_symbol
_atom_site_fract_x
_atom_site_fract_y
_atom_site_fract_z
_atom_site_U_iso_or_equiv
_atom_site_adp_type
_atom_site_occupancy
_atom_site_symmetry_multiplicity
_atom_site_calc_flag
_atom_site_refinement_flags
_atom_site_disorder_assembly
_atom_site_disorder_group
V1 V 0.7500 0.7500 0.05008(2) 0.02613(10) Uani 1 2 d S . .
O1 O 0.78143(6) 0.86016(7) 0.07138(6) 0.0306(3) Uani 1 1 d . . .
O2 O 0.68462(6) 0.77560(8) -0.01946(6) 0.0301(2) Uani 1 1 d . . .
S1 S 0.65781(2) 0.80101(3) 0.13713(2) 0.02765(10) Uani 1 1 d . . .
C1 C 0.75734(8) 0.91947(10) 0.11914(8) 0.0276(3) Uani 1 1 d . . .
C2 C 0.79320(9) 0.99664(11) 0.13456(9) 0.0303(3) Uani 1 1 d . . .
C3 C 0.76152(9) 1.05425(11) 0.18286(9) 0.0324(4) Uani 1 1 d . . .
H3 H 0.7844 1.1069 0.1935 0.039 Uiso 1 1 calc R . .
C4 C 0.69837(9) 1.03998(11) 0.21679(9) 0.0311(3) Uani 1 1 d . . .
C5 C 0.66515(9) 0.96297(11) 0.20152(9) 0.0296(3) Uani 1 1 d . . .
H5 H 0.6226 0.9504 0.2239 0.036 Uiso 1 1 calc R . .
C6 C 0.69461(8) 0.90421(10) 0.15316(8) 0.0272(3) Uani 1 1 d . . .
C7 C 0.86257(9) 1.01533(12) 0.09904(10) 0.0368(4) Uani 1 1 d . . .
C8 C 0.85403(12) 1.02175(15) 0.01554(12) 0.0515(5) Uani 1 1 d . . .
H8A H 0.8357 0.9672 -0.0034 0.077 Uiso 1 1 calc R . .
H8B H 0.8984 1.0332 -0.0072 0.077 Uiso 1 1 calc R . .
H8C H 0.8226 1.0690 0.0038 0.077 Uiso 1 1 calc R . .
C9 C 0.91348(10) 0.94303(15) 0.11842(14) 0.0534(5) Uani 1 1 d . . .
H9A H 0.9169 0.9377 0.1719 0.080 Uiso 1 1 calc R . .
H9B H 0.9583 0.9573 0.0981 0.080 Uiso 1 1 calc R . .
H9C H 0.8977 0.8881 0.0976 0.080 Uiso 1 1 calc R . .
C10 C 0.89280(12) 1.10133(14) 0.12625(13) 0.0526(5) Uani 1 1 d . . .
H10A H 0.8614 1.1487 0.1147 0.079 Uiso 1 1 calc R . .
H10B H 0.9366 1.1116 0.1020 0.079 Uiso 1 1 calc R . .
H10C H 0.8997 1.0985 0.1794 0.079 Uiso 1 1 calc R . .
C11 C 0.66872(9) 1.10968(12) 0.26896(10) 0.0346(4) Uani 1 1 d . . .
C12 C 0.71922(11) 1.12686(15) 0.33048(12) 0.0484(5) Uani 1 1 d . . .
H12A H 0.7615 1.1502 0.3098 0.073 Uiso 1 1 calc R . .
H12B H 0.7290 1.0727 0.3563 0.073 Uiso 1 1 calc R . .
H12C H 0.6997 1.1688 0.3649 0.073 Uiso 1 1 calc R . .
C13 C 0.65448(10) 1.19104(13) 0.22501(12) 0.0440(5) Uani 1 1 d . . .
H13A H 0.6355 1.2355 0.2574 0.066 Uiso 1 1 calc R . .
H13B H 0.6218 1.1779 0.1859 0.066 Uiso 1 1 calc R . .
H13C H 0.6970 1.2122 0.2033 0.066 Uiso 1 1 calc R . .
C14 C 0.60135(10) 1.07792(14) 0.30391(12) 0.0449(5) Uani 1 1 d . . .
H14A H 0.5830 1.1232 0.3360 0.067 Uiso 1 1 calc R . .
H14B H 0.6101 1.0256 0.3328 0.067 Uiso 1 1 calc R . .
H14C H 0.5684 1.0649 0.2651 0.067 Uiso 1 1 calc R . .
C15 C 0.61964(8) 0.79758(10) -0.00662(9) 0.0265(3) Uani 1 1 d . . .
C16 C 0.57254(8) 0.80373(10) -0.06490(9) 0.0291(3) Uani 1 1 d . . .
C17 C 0.50656(9) 0.83030(11) -0.04762(9) 0.0315(3) Uani 1 1 d . . .
H17 H 0.4746 0.8351 -0.0865 0.038 Uiso 1 1 calc R . .
C18 C 0.48443(8) 0.85038(10) 0.02375(9) 0.0297(3) Uani 1 1 d . . .
C19 C 0.53121(9) 0.84120(10) 0.08019(9) 0.0298(3) Uani 1 1 d . . .
H19 H 0.5178 0.8522 0.1294 0.036 Uiso 1 1 calc R . .
C20 C 0.59766(8) 0.81592(10) 0.06500(9) 0.0272(3) Uani 1 1 d . . .
C21 C 0.59479(9) 0.78075(12) -0.14373(9) 0.0336(4) Uani 1 1 d . . .
C22 C 0.65280(10) 0.84100(14) -0.16892(10) 0.0409(4) Uani 1 1 d . . .
H22A H 0.6664 0.8257 -0.2190 0.061 Uiso 1 1 calc R . .
H22B H 0.6918 0.8345 -0.1359 0.061 Uiso 1 1 calc R . .
H22C H 0.6370 0.9011 -0.1679 0.061 Uiso 1 1 calc R . .
C23 C 0.61888(12) 0.68628(13) -0.14559(11) 0.0457(5) Uani 1 1 d . . .
H23A H 0.5809 0.6481 -0.1325 0.069 Uiso 1 1 calc R . .
H23B H 0.6561 0.6784 -0.1104 0.069 Uiso 1 1 calc R . .
H23C H 0.6350 0.6720 -0.1950 0.069 Uiso 1 1 calc R . .
C24 C 0.53594(11) 0.79010(17) -0.19822(10) 0.0500(5) Uani 1 1 d . . .
H24A H 0.4985 0.7520 -0.1835 0.075 Uiso 1 1 calc R . .
H24B H 0.5516 0.7741 -0.2474 0.075 Uiso 1 1 calc R . .
H24C H 0.5201 0.8502 -0.1986 0.075 Uiso 1 1 calc R . .
C25 C 0.41029(9) 0.87941(12) 0.03731(11) 0.0358(4) Uani 1 1 d . . .
C26 C 0.36330(12) 0.80304(15) 0.02276(17) 0.0596(6) Uani 1 1 d . . .
H26A H 0.3167 0.8184 0.0369 0.089 Uiso 1 1 calc R . .
H26B H 0.3784 0.7531 0.0516 0.089 Uiso 1 1 calc R . .
H26C H 0.3645 0.7884 -0.0295 0.089 Uiso 1 1 calc R . .
C27 C 0.39218(11) 0.95477(15) -0.01302(14) 0.0541(6) Uani 1 1 d . . .
H27A H 0.3960 0.9363 -0.0643 0.081 Uiso 1 1 calc R . .
H27B H 0.4235 1.0030 -0.0040 0.081 Uiso 1 1 calc R . .
H27C H 0.3454 0.9735 -0.0031 0.081 Uiso 1 1 calc R . .
C28 C 0.40087(11) 0.91003(18) 0.11670(13) 0.0583(6) Uani 1 1 d . . .
H28A H 0.4335 0.9564 0.1273 0.088 Uiso 1 1 calc R . .
H28B H 0.4087 0.8615 0.1502 0.088 Uiso 1 1 calc R . .
H28C H 0.3544 0.9318 0.1233 0.088 Uiso 1 1 calc R . .

loop_
_atom_site_aniso_label
_atom_site_aniso_U_11
_atom_site_aniso_U_22
_atom_site_aniso_U_33
_atom_site_aniso_U_23
_atom_site_aniso_U_13
_atom_site_aniso_U_12
V1 0.0299(2) 0.02359(18) 0.02486(19) 0.000 0.000 0.00687(15)
O1 0.0354(6) 0.0258(5) 0.0307(6) -0.0004(5) 0.0066(5) 0.0031(5)
O2 0.0301(6) 0.0351(6) 0.0253(5) 0.0008(5) 0.0011(4) 0.0108(5)
S1 0.0342(2) 0.02554(19) 0.02322(19) 0.00233(14) 0.00113(15) 0.00110(15)
C1 0.0334(8) 0.0247(7) 0.0247(7) 0.0019(6) 0.0010(6) 0.0057(6)
C2 0.0332(8) 0.0279(8) 0.0298(8) 0.0031(6) -0.0001(6) 0.0011(6)
C3 0.0387(9) 0.0265(8) 0.0321(8) -0.0011(7) -0.0021(7) 0.0004(7)
C4 0.0371(9) 0.0283(8) 0.0280(8) -0.0017(6) -0.0013(7) 0.0057(7)
C5 0.0329(8) 0.0311(8) 0.0248(7) 0.0010(6) 0.0009(6) 0.0030(7)
C6 0.0338(8) 0.0234(7) 0.0243(7) 0.0019(6) -0.0004(6) 0.0013(6)
C7 0.0371(9) 0.0342(9) 0.0393(9) -0.0002(7) 0.0066(8) -0.0033(7)
C8 0.0600(13) 0.0529(13) 0.0415(11) 0.0034(9) 0.0130(10) -0.0121(10)
C9 0.0350(10) 0.0510(12) 0.0742(15) 0.0028(11) 0.0052(10) 0.0036(9)
C10 0.0484(12) 0.0476(12) 0.0619(13) -0.0084(10) 0.0124(10) -0.0150(10)
C11 0.0352(9) 0.0362(9) 0.0323(8) -0.0090(7) 0.0022(7) 0.0074(7)
C12 0.0477(11) 0.0557(13) 0.0418(11) -0.0130(9) -0.0029(9) 0.0041(10)
C13 0.0436(10) 0.0351(10) 0.0534(12) -0.0060(9) -0.0015(9) 0.0034(8)
C14 0.0437(11) 0.0434(11) 0.0475(11) -0.0096(9) 0.0085(9) 0.0033(9)
C15 0.0296(8) 0.0234(7) 0.0267(7) 0.0013(6) 0.0033(6) 0.0045(6)
C16 0.0320(8) 0.0284(8) 0.0268(7) 0.0001(6) 0.0008(6) 0.0035(6)
C17 0.0310(8) 0.0319(8) 0.0315(8) 0.0004(7) -0.0011(7) 0.0033(7)
C18 0.0288(8) 0.0253(8) 0.0351(8) 0.0012(6) 0.0049(6) 0.0017(6)
C19 0.0350(8) 0.0268(8) 0.0277(8) 0.0000(6) 0.0065(6) -0.0007(6)
C20 0.0314(8) 0.0251(7) 0.0250(7) 0.0017(6) 0.0001(6) 0.0009(6)
C21 0.0337(9) 0.0421(9) 0.0250(8) -0.0028(7) 0.0001(6) 0.0062(7)
C22 0.0432(10) 0.0492(11) 0.0304(9) 0.0028(8) 0.0049(8) 0.0038(8)
C23 0.0570(12) 0.0416(10) 0.0384(10) -0.0119(8) 0.0021(9) 0.0048(9)
C24 0.0426(11) 0.0783(15) 0.0291(9) -0.0064(10) -0.0047(8) 0.0084(11)
C25 0.0292(8) 0.0347(9) 0.0434(10) -0.0008(8) 0.0057(7) 0.0029(7)
C26 0.0436(11) 0.0480(12) 0.0872(18) -0.0083(12) 0.0181(12) -0.0122(10)
C27 0.0414(11) 0.0484(12) 0.0726(15) 0.0127(11) 0.0073(10) 0.0129(9)
C28 0.0409(11) 0.0779(16) 0.0562(13) -0.0146(12) 0.0114(10) 0.0134(11)

loop_
_atom_type_symbol
_atom_type_description
_atom_type_scat_dispersion_real
_atom_type_scat_dispersion_imag
_atom_type_scat_source
C C 0.0033 0.0016 'International Tables Vol C Tables 4.2.6.8 and 6.1.1.4'
H H 0.0000 0.0000 'International Tables Vol C Tables 4.2.6.8 and 6.1.1.4'
O O 0.0106 0.0060 'International Tables Vol C Tables 4.2.6.8 and 6.1.1.4'
S S 0.1246 0.1234 'International Tables Vol C Tables 4.2.6.8 and 6.1.1.4'
V V 0.3005 0.5294 'International Tables Vol C Tables 4.2.6.8 and 6.1.1.4'

loop_
_geom_angle_atom_site_label_1
_geom_angle_atom_site_label_2
_geom_angle_atom_site_label_3
_geom_angle
_geom_angle_site_symmetry_1
_geom_angle_site_symmetry_3
_geom_angle_publ_flag
O2 V1 O2 93.33(7) 2_665 . ?
O2 V1 O1 96.26(5) 2_665 . ?
O2 V1 O1 100.30(5) . . ?
O2 V1 O1 100.30(5) 2_665 2_665 ?
O2 V1 O1 96.26(5) . 2_665 ?
O1 V1 O1 155.79(7) . 2_665 ?
O2 V1 S1 82.32(4) 2_665 2_665 ?
O2 V1 S1 173.37(4) . 2_665 ?
O1 V1 S1 85.21(4) . 2_665 ?
O1 V1 S1 79.68(4) 2_665 2_665 ?
O2 V1 S1 173.37(4) 2_665 . ?
O2 V1 S1 82.32(4) . . ?
O1 V1 S1 79.68(4) . . ?
O1 V1 S1 85.21(4) 2_665 . ?
S1 V1 S1 102.43(2) 2_665 . ?
C1 O1 V1 129.99(10) . . ?
C15 O2 V1 126.58(10) . . ?
C6 S1 C20 105.96(7) . . ?
C6 S1 V1 95.26(5) . . ?
C20 S1 V1 92.97(5) . . ?
O1 C1 C6 118.69(15) . . ?
O1 C1 C2 121.78(15) . . ?
C6 C1 C2 119.53(14) . . ?
C3 C2 C1 116.16(15) . . ?
C3 C2 C7 122.72(15) . . ?
C1 C2 C7 121.12(15) . . ?
C2 C3 C4 124.80(16) . . ?
C5 C4 C3 117.56(15) . . ?
C5 C4 C11 122.89(16) . . ?
C3 C4 C11 119.55(15) . . ?
C4 C5 C6 119.47(16) . . ?
C5 C6 C1 122.47(15) . . ?
C5 C6 S1 121.42(13) . . ?
C1 C6 S1 115.90(12) . . ?
C8 C7 C2 109.47(16) . . ?
C8 C7 C10 107.84(17) . . ?
C2 C7 C10 111.65(15) . . ?
C8 C7 C9 110.21(18) . . ?
C2 C7 C9 110.04(15) . . ?
C10 C7 C9 107.59(17) . . ?
C13 C11 C12 111.42(17) . . ?
C13 C11 C14 108.82(16) . . ?
C12 C11 C14 108.02(16) . . ?
C13 C11 C4 108.73(15) . . ?
C12 C11 C4 109.18(15) . . ?
C14 C11 C4 110.68(15) . . ?
O2 C15 C20 120.40(14) . . ?
O2 C15 C16 120.60(14) . . ?
C20 C15 C16 119.00(14) . . ?
C17 C16 C15 117.28(15) . . ?
C17 C16 C21 122.74(15) . . ?
C15 C16 C21 119.98(14) . . ?
C16 C17 C18 124.11(16) . . ?
C19 C18 C17 117.33(15) . . ?
C19 C18 C25 122.41(15) . . ?
C17 C18 C25 120.25(15) . . ?
C18 C19 C20 120.20(15) . . ?
C19 C20 C15 122.05(15) . . ?
C19 C20 S1 120.77(12) . . ?
C15 C20 S1 117.13(12) . . ?
C24 C21 C23 107.94(17) . . ?
C24 C21 C22 107.93(16) . . ?
C23 C21 C22 109.88(16) . . ?
C24 C21 C16 111.63(14) . . ?
C23 C21 C16 109.06(15) . . ?
C22 C21 C16 110.35(15) . . ?
C26 C25 C27 110.25(19) . . ?
C26 C25 C28 109.30(18) . . ?
C27 C25 C28 107.70(18) . . ?
C26 C25 C18 108.60(16) . . ?
C27 C25 C18 110.23(15) . . ?
C28 C25 C18 110.76(16) . . ?

loop_
_geom_bond_atom_site_label_1
_geom_bond_atom_site_label_2
_geom_bond_distance
_geom_bond_site_symmetry_2
_geom_bond_publ_flag
V1 O2 1.8473(11) 2_665 ?
V1 O2 1.8473(11) . ?
V1 O1 1.8518(11) . ?
V1 O1 1.8518(11) 2_665 ?
V1 S1 2.5332(5) 2_665 ?
V1 S1 2.5332(5) . ?
O1 C1 1.3497(19) . ?
O2 C15 1.3413(19) . ?
S1 C6 1.7751(16) . ?
S1 C20 1.7827(16) . ?
C1 C6 1.399(2) . ?
C1 C2 1.413(2) . ?
C2 C3 1.398(2) . ?
C2 C7 1.536(2) . ?
C3 C4 1.403(2) . ?
C4 C5 1.385(2) . ?
C4 C11 1.550(2) . ?
C5 C6 1.392(2) . ?
C7 C8 1.534(3) . ?
C7 C10 1.538(3) . ?
C7 C9 1.540(3) . ?
C11 C13 1.517(3) . ?
C11 C12 1.521(3) . ?
C11 C14 1.548(3) . ?
C15 C20 1.404(2) . ?
C15 C16 1.412(2) . ?
C16 C17 1.396(2) . ?
C16 C21 1.543(2) . ?
C17 C18 1.406(2) . ?
C18 C19 1.387(2) . ?
C18 C25 1.544(2) . ?
C19 C20 1.390(2) . ?
C21 C24 1.531(3) . ?
C21 C23 1.535(3) . ?
C21 C22 1.541(3) . ?
C25 C26 1.521(3) . ?
C25 C27 1.525(3) . ?
C25 C28 1.534(3) . ?

loop_
_geom_torsion_atom_site_label_1
_geom_torsion_atom_site_label_2
_geom_torsion_atom_site_label_3
_geom_torsion_atom_site_label_4
_geom_torsion
_geom_torsion_site_symmetry_1
_geom_torsion_site_symmetry_2
_geom_torsion_site_symmetry_3
_geom_torsion_site_symmetry_4
_geom_torsion_publ_flag
O2 V1 O1 C1 179.90(13) 2_665 . . . ?
O2 V1 O1 C1 85.34(14) . . . . ?
O1 V1 O1 C1 -47.06(13) 2_665 . . . ?
S1 V1 O1 C1 -98.39(13) 2_665 . . . ?
S1 V1 O1 C1 5.20(13) . . . . ?
O2 V1 O2 C15 177.28(15) 2_665 . . . ?
O1 V1 O2 C15 -85.73(13) . . . . ?
O1 V1 O2 C15 76.53(13) 2_665 . . . ?
S1 V1 O2 C15 -7.75(12) . . . . ?
O2 V1 S1 C6 -102.63(6) . . . . ?
O1 V1 S1 C6 -0.63(6) . . . . ?
O1 V1 S1 C6 160.38(6) 2_665 . . . ?
S1 V1 S1 C6 82.06(5) 2_665 . . . ?
O2 V1 S1 C20 3.71(6) . . . . ?
O1 V1 S1 C20 105.71(6) . . . . ?
O1 V1 S1 C20 -93.28(6) 2_665 . . . ?
S1 V1 S1 C20 -171.59(5) 2_665 . . . ?
V1 O1 C1 C6 -9.0(2) . . . . ?
V1 O1 C1 C2 172.05(11) . . . . ?
O1 C1 C2 C3 177.61(15) . . . . ?
C6 C1 C2 C3 -1.3(2) . . . . ?
O1 C1 C2 C7 -1.8(2) . . . . ?
C6 C1 C2 C7 179.30(15) . . . . ?
C1 C2 C3 C4 0.8(3) . . . . ?
C7 C2 C3 C4 -179.81(16) . . . . ?
C2 C3 C4 C5 0.3(3) . . . . ?
C2 C3 C4 C11 -179.61(16) . . . . ?
C3 C4 C5 C6 -0.9(2) . . . . ?
C11 C4 C5 C6 178.98(15) . . . . ?
C4 C5 C6 C1 0.4(2) . . . . ?
C4 C5 C6 S1 174.94(12) . . . . ?
O1 C1 C6 C5 -178.19(14) . . . . ?
C2 C1 C6 C5 0.8(2) . . . . ?
O1 C1 C6 S1 7.0(2) . . . . ?
C2 C1 C6 S1 -174.04(12) . . . . ?
C20 S1 C6 C5 87.49(14) . . . . ?
V1 S1 C6 C5 -177.89(13) . . . . ?
C20 S1 C6 C1 -97.63(13) . . . . ?
V1 S1 C6 C1 -3.01(12) . . . . ?
C3 C2 C7 C8 -116.55(19) . . . . ?
C1 C2 C7 C8 62.8(2) . . . . ?
C3 C2 C7 C10 2.8(3) . . . . ?
C1 C2 C7 C10 -177.90(17) . . . . ?
C3 C2 C7 C9 122.18(19) . . . . ?
C1 C2 C7 C9 -58.5(2) . . . . ?
C5 C4 C11 C13 -115.69(18) . . . . ?
C3 C4 C11 C13 64.2(2) . . . . ?
C5 C4 C11 C12 122.57(19) . . . . ?
C3 C4 C11 C12 -57.5(2) . . . . ?
C5 C4 C11 C14 3.8(2) . . . . ?
C3 C4 C11 C14 -176.32(16) . . . . ?
V1 O2 C15 C20 9.7(2) . . . . ?
V1 O2 C15 C16 -171.09(11) . . . . ?
O2 C15 C16 C17 -177.50(15) . . . . ?
C20 C15 C16 C17 1.7(2) . . . . ?
O2 C15 C16 C21 3.0(2) . . . . ?
C20 C15 C16 C21 -177.82(15) . . . . ?
C15 C16 C17 C18 -0.5(3) . . . . ?
C21 C16 C17 C18 178.97(16) . . . . ?
C16 C17 C18 C19 -1.4(3) . . . . ?
C16 C17 C18 C25 179.89(16) . . . . ?
C17 C18 C19 C20 2.2(2) . . . . ?
C25 C18 C19 C20 -179.17(15) . . . . ?
C18 C19 C20 C15 -1.0(2) . . . . ?
C18 C19 C20 S1 -178.31(12) . . . . ?
O2 C15 C20 C19 178.22(14) . . . . ?
C16 C15 C20 C19 -1.0(2) . . . . ?
O2 C15 C20 S1 -4.4(2) . . . . ?
C16 C15 C20 S1 176.40(12) . . . . ?
C6 S1 C20 C19 -86.97(14) . . . . ?
V1 S1 C20 C19 176.70(13) . . . . ?
C6 S1 C20 C15 95.62(13) . . . . ?
V1 S1 C20 C15 -0.71(12) . . . . ?
C17 C16 C21 C24 -0.6(3) . . . . ?
C15 C16 C21 C24 178.94(17) . . . . ?
C17 C16 C21 C23 -119.74(18) . . . . ?
C15 C16 C21 C23 59.7(2) . . . . ?
C17 C16 C21 C22 119.47(18) . . . . ?
C15 C16 C21 C22 -61.0(2) . . . . ?
C19 C18 C25 C26 -110.6(2) . . . . ?
C17 C18 C25 C26 68.1(2) . . . . ?
C19 C18 C25 C27 128.57(19) . . . . ?
C17 C18 C25 C27 -52.8(2) . . . . ?
C19 C18 C25 C28 9.5(2) . . . . ?
C17 C18 C25 C28 -171.88(17) . . . . ?
